data_7155945
loop_
_publ_author_name
'Ferguson, Jayne L.'
'Squire, Marie A.'
'Fitchett, Christopher M.'

_publ_section_title
;
 Photochemical and oxidative cyclisation of tetraphenylpyrroles
;
_journal_name_full 'Org. Biomol. Chem.'
_journal_paper_doi 10.1039/C7OB02537H
_journal_year 2017
_chemical_formula_moiety 'C30 H17 Cl4 N'
_chemical_formula_sum 'C30 H17 Cl4 N'
_chemical_formula_weight 533.24
_space_group_crystal_system triclinic
_space_group_IT_number 2
_space_group_name_Hall '-P 1'
_space_group_name_H-M_alt 'P -1'
_symmetry_space_group_name_Hall '-P 1'
_symmetry_space_group_name_H-M 'P -1'
_atom_sites_solution_hydrogens geom
_audit_creation_date 2015-05-13
_audit_creation_method
;
Olex2 1.2
(compiled 2015.01.26 svn.r3151 for OlexSys, GUI svn.r4998)
;
_audit_update_record
;
2017-10-01 deposited with the CCDC.
2017-10-25 downloaded from the CCDC.
;
_cell_angle_alpha 64.541(2)
_cell_angle_beta 74.712(2)
_cell_angle_gamma 75.154(2)
_cell_formula_units_Z 2
_cell_length_a 9.9632(3)
_cell_length_b 11.2079(3)
_cell_length_c 11.9471(4)
_cell_measurement_reflns_used 6857
_cell_measurement_temperature 296(2)
_cell_measurement_theta_max 31.65
_cell_measurement_theta_min 2.71
_cell_volume 1146.17(6)
_computing_cell_refinement 'SAINT v7.53A (Bruker, 2008)'
_computing_data_reduction 'SAINT v7.53A (Bruker, 2008)'
_computing_molecular_graphics 'Olex2 (Dolomanov et al., 2009)'
_computing_publication_material 'Olex2 (Dolomanov et al., 2009)'
_computing_structure_refinement 'ShelXL (Sheldrick, 2008)'
_diffrn_ambient_temperature 296.15
_diffrn_measured_fraction_theta_full 0.999
_diffrn_measured_fraction_theta_max 0.988
_diffrn_measurement_device_type 'Bruker APEX-II CCD'
_diffrn_measurement_method '\f and \w scans'
_diffrn_radiation_monochromator graphite
_diffrn_radiation_type MoK\a
_diffrn_radiation_wavelength 0.71073
_diffrn_reflns_av_R_equivalents 0.0429
_diffrn_reflns_av_unetI/netI 0.0459
_diffrn_reflns_Laue_measured_fraction_full 0.999
_diffrn_reflns_Laue_measured_fraction_max 0.988
_diffrn_reflns_limit_h_max 14
_diffrn_reflns_limit_h_min -14
_diffrn_reflns_limit_k_max 15
_diffrn_reflns_limit_k_min -15
_diffrn_reflns_limit_l_max 16
_diffrn_reflns_limit_l_min -16
_diffrn_reflns_number 29287
_diffrn_reflns_point_group_measured_fraction_full 0.999
_diffrn_reflns_point_group_measured_fraction_max 0.988
_diffrn_reflns_theta_full 25.242
_diffrn_reflns_theta_max 30.000
_diffrn_reflns_theta_min 2.148
_diffrn_standards_number 0
_exptl_absorpt_coefficient_mu 0.539
_exptl_absorpt_correction_T_max 0.7467
_exptl_absorpt_correction_T_min 0.6580
_exptl_absorpt_correction_type multi-scan
_exptl_absorpt_process_details
;
SADABS-2008/1 (Bruker,2008) was used for absorption correction.
wR2(int) was 0.0546 before and 0.0462 after correction.
The Ratio of minimum to maximum transmission is 0.8812.
The \l/2 correction factor is 0.0015.
;
_exptl_crystal_colour colourless
_exptl_crystal_colour_primary colourless
_exptl_crystal_density_diffrn 1.545
_exptl_crystal_description plate
_exptl_crystal_F_000 544
_exptl_crystal_size_max 0.5
_exptl_crystal_size_mid 0.29
_exptl_crystal_size_min 0.04
_refine_diff_density_max 0.430
_refine_diff_density_min -0.436
_refine_diff_density_rms 0.074
_refine_ls_extinction_method none
_refine_ls_goodness_of_fit_ref 1.017
_refine_ls_hydrogen_treatment constr
_refine_ls_matrix_type full
_refine_ls_number_parameters 317
_refine_ls_number_reflns 6617
_refine_ls_number_restraints 0
_refine_ls_restrained_S_all 1.017
_refine_ls_R_factor_all 0.0731
_refine_ls_R_factor_gt 0.0391
_refine_ls_shift/su_max 0.001
_refine_ls_shift/su_mean 0.000
_refine_ls_structure_factor_coef Fsqd
_refine_ls_weighting_details 'w=1/[\s^2^(Fo^2^)+(0.0475P)^2^+0.7464P] where P=(Fo^2^+2Fc^2^)/3'
_refine_ls_weighting_scheme calc
_refine_ls_wR_factor_gt 0.0923
_refine_ls_wR_factor_ref 0.1095
_reflns_Friedel_coverage 0.000
_reflns_number_gt 4627
_reflns_number_total 6617
_reflns_threshold_expression 'I > 2\s(I)'
_cod_data_source_file c7ob02537h2.cif
_cod_data_source_block 6
_cod_original_cell_volume 1146.18(6)
_cod_database_code 7155945
_shelxl_version_number 2014/6
_shelx_space_group_comment
;
The symmetry employed for this shelxl refinement is uniquely defined
by the following loop, which should always be used as a source of
symmetry information in preference to the above space-group names.
They are only intended as comments.
;
_shelx_estimated_absorpt_t_max 0.979
_shelx_estimated_absorpt_t_min 0.774
_olex2_refinement_description
;
1. Fixed Uiso
 At 1.2 times of:
  All C(H) groups, All C(H,H) groups
 At 1.5 times of:
  All C(H,H,H) groups
2.a Secondary CH2 refined with riding coordinates:
 C30(H30A,H30B)
2.b Aromatic/amide H refined with riding coordinates:
 C7(H7), C8(H8), C10(H10), C14(H14), C16(H16), C17(H17), C19(H19), C20(H20),
 C22(H22), C26(H26), C28(H28), C29(H29)
2.c Idealised Me refined as rotating group:
 C31(H31A,H31B,H31C)
;
_olex2_submission_special_instructions 'No special instructions were received'

loop_
_space_group_symop_operation_xyz
'x, y, z'
'-x, -y, -z'

loop_
_atom_site_label
_atom_site_type_symbol
_atom_site_fract_x
_atom_site_fract_y
_atom_site_fract_z
_atom_site_U_iso_or_equiv
_atom_site_adp_type
_atom_site_occupancy
_atom_site_site_symmetry_order
_atom_site_calc_flag
_atom_site_refinement_flags_posn
Cl1 Cl 0.95219(7) 0.97058(5) 0.38313(5) 0.03182(14) Uani 1 1 d .
Cl2 Cl 0.70357(5) 0.38896(5) 0.41782(5) 0.02554(12) Uani 1 1 d .
Cl3 Cl 1.59504(5) -0.25759(5) 0.41338(5) 0.02616(12) Uani 1 1 d .
Cl4 Cl 2.09897(6) 0.17486(6) -0.05907(6) 0.03311(14) Uani 1 1 d .
N1 N 1.49992(18) 0.54358(16) 0.17138(16) 0.0202(3) Uani 1 1 d .
C2 C 1.3576(2) 0.55286(18) 0.22425(18) 0.0191(4) Uani 1 1 d .
C3 C 1.3164(2) 0.42896(18) 0.25876(18) 0.0180(4) Uani 1 1 d .
C4 C 1.4407(2) 0.33909(18) 0.23548(18) 0.0176(4) Uani 1 1 d .
C5 C 1.5496(2) 0.41472(19) 0.17411(18) 0.0193(4) Uani 1 1 d .
C6 C 1.2611(2) 0.66266(18) 0.24982(18) 0.0198(4) Uani 1 1 d .
C7 C 1.2950(2) 0.7893(2) 0.2223(2) 0.0269(5) Uani 1 1 d .
H7 H 1.3837 0.8087 0.1773 0.032 Uiso 1 1 calc R
C8 C 1.2009(2) 0.8838(2) 0.2600(2) 0.0282(5) Uani 1 1 d .
H8 H 1.2257 0.9659 0.2406 0.034 Uiso 1 1 calc R
C9 C 1.0686(2) 0.85566(19) 0.3271(2) 0.0232(4) Uani 1 1 d .
C10 C 1.0277(2) 0.73737(18) 0.35127(18) 0.0212(4) Uani 1 1 d .
H10 H 0.9375 0.7215 0.3945 0.025 Uiso 1 1 calc R
C11 C 1.1212(2) 0.64027(18) 0.31112(18) 0.0189(4) Uani 1 1 d .
C12 C 1.1686(2) 0.41819(18) 0.29473(18) 0.0176(4) Uani 1 1 d .
C13 C 1.0721(2) 0.52025(18) 0.32679(17) 0.0179(4) Uani 1 1 d .
C14 C 0.9279(2) 0.51013(18) 0.36361(18) 0.0191(4) Uani 1 1 d .
H14 H 0.8642 0.5746 0.3886 0.023 Uiso 1 1 calc R
C15 C 0.8805(2) 0.40578(18) 0.36285(18) 0.0194(4) Uani 1 1 d .
C16 C 0.9720(2) 0.31211(18) 0.31849(18) 0.0203(4) Uani 1 1 d .
H16 H 0.9376 0.2467 0.3109 0.024 Uiso 1 1 calc R
C17 C 1.1140(2) 0.31824(18) 0.28616(18) 0.0192(4) Uani 1 1 d .
H17 H 1.1756 0.2551 0.2580 0.023 Uiso 1 1 calc R
C18 C 1.4733(2) 0.19456(18) 0.27686(18) 0.0178(4) Uani 1 1 d .
C19 C 1.3809(2) 0.10854(19) 0.36912(18) 0.0197(4) Uani 1 1 d .
H19 H 1.2942 0.1460 0.4032 0.024 Uiso 1 1 calc R
C20 C 1.4150(2) -0.02892(18) 0.41028(19) 0.0194(4) Uani 1 1 d .
H20 H 1.3521 -0.0838 0.4701 0.023 Uiso 1 1 calc R
C21 C 1.5467(2) -0.08343(18) 0.35966(19) 0.0200(4) Uani 1 1 d .
C22 C 1.6426(2) -0.00458(19) 0.27431(19) 0.0209(4) Uani 1 1 d .
H22 H 1.7304 -0.0442 0.2441 0.025 Uiso 1 1 calc R
C23 C 1.6092(2) 0.13635(19) 0.23174(18) 0.0191(4) Uani 1 1 d .
C24 C 1.6860(2) 0.36183(19) 0.11959(18) 0.0198(4) Uani 1 1 d .
C25 C 1.7135(2) 0.22177(19) 0.14592(18) 0.0193(4) Uani 1 1 d .
C26 C 1.8416(2) 0.1667(2) 0.08925(19) 0.0233(4) Uani 1 1 d .
H26 H 1.8597 0.0757 0.1051 0.028 Uiso 1 1 calc R
C27 C 1.9408(2) 0.2462(2) 0.01027(19) 0.0231(4) Uani 1 1 d .
C28 C 1.9167(2) 0.3824(2) -0.01754(19) 0.0240(4) Uani 1 1 d .
H28 H 1.9845 0.4349 -0.0711 0.029 Uiso 1 1 calc R
C29 C 1.7906(2) 0.4386(2) 0.03539(19) 0.0229(4) Uani 1 1 d .
H29 H 1.7736 0.5305 0.0151 0.027 Uiso 1 1 calc R
C30 C 1.5892(2) 0.6423(2) 0.14477(19) 0.0232(4) Uani 1 1 d .
H30A H 1.6855 0.5969 0.1510 0.028 Uiso 1 1 calc R
H30B H 1.5571 0.6808 0.2080 0.028 Uiso 1 1 calc R
C31 C 1.5865(3) 0.7543(2) 0.0150(2) 0.0312(5) Uani 1 1 d .
H31A H 1.6329 0.7189 -0.0483 0.047 Uiso 1 1 calc GR
H31B H 1.6344 0.8225 0.0070 0.047 Uiso 1 1 calc GR
H31C H 1.4905 0.7921 0.0042 0.047 Uiso 1 1 calc GR

loop_
_atom_site_aniso_label
_atom_site_aniso_U_11
_atom_site_aniso_U_22
_atom_site_aniso_U_33
_atom_site_aniso_U_23
_atom_site_aniso_U_13
_atom_site_aniso_U_12
Cl1 0.0439(3) 0.0177(2) 0.0357(3) -0.0143(2) -0.0082(2) 0.0001(2)
Cl2 0.0194(2) 0.0233(2) 0.0304(3) -0.0070(2) -0.0028(2) -0.00546(19)
Cl3 0.0234(2) 0.0152(2) 0.0348(3) -0.00866(19) -0.0007(2) -0.00132(18)
Cl4 0.0209(2) 0.0353(3) 0.0366(3) -0.0133(2) 0.0036(2) -0.0037(2)
N1 0.0211(8) 0.0165(7) 0.0233(8) -0.0066(6) -0.0034(7) -0.0060(6)
C2 0.0224(9) 0.0160(8) 0.0186(9) -0.0050(7) -0.0044(8) -0.0049(7)
C3 0.0210(9) 0.0144(8) 0.0188(9) -0.0058(7) -0.0049(7) -0.0033(7)
C4 0.0173(9) 0.0167(8) 0.0177(9) -0.0057(7) -0.0036(7) -0.0020(7)
C5 0.0224(9) 0.0171(8) 0.0185(9) -0.0059(7) -0.0052(8) -0.0036(8)
C6 0.0246(10) 0.0138(8) 0.0209(9) -0.0042(7) -0.0072(8) -0.0041(7)
C7 0.0275(11) 0.0188(9) 0.0345(11) -0.0083(9) -0.0065(9) -0.0066(8)
C8 0.0355(12) 0.0157(9) 0.0364(12) -0.0096(8) -0.0098(10) -0.0062(9)
C9 0.0331(11) 0.0139(8) 0.0241(10) -0.0076(7) -0.0107(9) 0.0001(8)
C10 0.0283(10) 0.0155(8) 0.0196(9) -0.0058(7) -0.0070(8) -0.0025(8)
C11 0.0253(10) 0.0137(8) 0.0185(9) -0.0046(7) -0.0079(8) -0.0033(7)
C12 0.0205(9) 0.0135(8) 0.0167(8) -0.0028(7) -0.0046(7) -0.0032(7)
C13 0.0226(9) 0.0132(8) 0.0164(8) -0.0036(7) -0.0051(7) -0.0028(7)
C14 0.0222(9) 0.0142(8) 0.0187(9) -0.0047(7) -0.0046(8) -0.0014(7)
C15 0.0181(9) 0.0170(8) 0.0189(9) -0.0028(7) -0.0031(7) -0.0035(7)
C16 0.0232(10) 0.0140(8) 0.0236(9) -0.0046(7) -0.0071(8) -0.0043(7)
C17 0.0205(9) 0.0129(8) 0.0237(10) -0.0067(7) -0.0062(8) -0.0005(7)
C18 0.0185(9) 0.0174(8) 0.0179(9) -0.0064(7) -0.0049(7) -0.0027(7)
C19 0.0176(9) 0.0177(8) 0.0217(9) -0.0071(7) -0.0029(8) -0.0009(7)
C20 0.0181(9) 0.0165(8) 0.0221(9) -0.0058(7) -0.0032(8) -0.0037(7)
C21 0.0218(9) 0.0153(8) 0.0231(9) -0.0078(7) -0.0051(8) -0.0017(7)
C22 0.0191(9) 0.0196(9) 0.0229(9) -0.0096(8) -0.0019(8) -0.0006(8)
C23 0.0194(9) 0.0195(9) 0.0183(9) -0.0072(7) -0.0021(7) -0.0044(8)
C24 0.0205(9) 0.0202(9) 0.0179(9) -0.0054(7) -0.0046(7) -0.0045(8)
C25 0.0179(9) 0.0218(9) 0.0177(9) -0.0065(7) -0.0043(7) -0.0031(7)
C26 0.0225(10) 0.0230(9) 0.0224(10) -0.0073(8) -0.0035(8) -0.0037(8)
C27 0.0166(9) 0.0301(10) 0.0214(9) -0.0102(8) -0.0012(8) -0.0036(8)
C28 0.0218(10) 0.0267(10) 0.0204(9) -0.0052(8) -0.0012(8) -0.0085(8)
C29 0.0238(10) 0.0210(9) 0.0220(10) -0.0051(8) -0.0038(8) -0.0066(8)
C30 0.0250(10) 0.0204(9) 0.0246(10) -0.0058(8) -0.0051(8) -0.0090(8)
C31 0.0346(12) 0.0260(10) 0.0305(11) -0.0033(9) -0.0079(10) -0.0126(10)

loop_
_atom_type_symbol
_atom_type_description
_atom_type_scat_dispersion_real
_atom_type_scat_dispersion_imag
_atom_type_scat_source
C C 0.0033 0.0016 'International Tables Vol C Tables 4.2.6.8 and 6.1.1.4'
H H 0.0000 0.0000 'International Tables Vol C Tables 4.2.6.8 and 6.1.1.4'
Cl Cl 0.1484 0.1585 'International Tables Vol C Tables 4.2.6.8 and 6.1.1.4'
N N 0.0061 0.0033 'International Tables Vol C Tables 4.2.6.8 and 6.1.1.4'

loop_
_geom_angle_atom_site_label_1
_geom_angle_atom_site_label_2
_geom_angle_atom_site_label_3
_geom_angle
C2 N1 C5 108.54(15)
C2 N1 C30 124.95(17)
C5 N1 C30 125.12(17)
N1 C2 C3 108.21(17)
N1 C2 C6 129.75(17)
C3 C2 C6 121.97(18)
C2 C3 C4 107.16(17)
C2 C3 C12 119.58(17)
C4 C3 C12 132.86(17)
C3 C4 C18 133.08(17)
C5 C4 C3 106.87(16)
C5 C4 C18 119.40(17)
N1 C5 C4 108.76(17)
N1 C5 C24 128.70(17)
C4 C5 C24 122.47(17)
C7 C6 C2 125.72(19)
C7 C6 C11 117.29(18)
C11 C6 C2 116.97(16)
C6 C7 H7 119.0
C8 C7 C6 122.1(2)
C8 C7 H7 119.0
C7 C8 H8 120.3
C7 C8 C9 119.32(18)
C9 C8 H8 120.3
C8 C9 Cl1 119.73(15)
C10 C9 Cl1 119.18(17)
C10 C9 C8 121.1(2)
C9 C10 H10 119.7
C9 C10 C11 120.56(19)
C11 C10 H10 119.7
C6 C11 C13 120.51(18)
C10 C11 C6 119.42(17)
C10 C11 C13 119.99(18)
C13 C12 C3 118.51(16)
C13 C12 C17 118.22(18)
C17 C12 C3 122.89(18)
C12 C13 C11 119.94(17)
C14 C13 C11 120.74(18)
C14 C13 C12 119.11(17)
C13 C14 H14 119.8
C15 C14 C13 120.47(18)
C15 C14 H14 119.8
C14 C15 Cl2 119.90(16)
C14 C15 C16 121.14(18)
C16 C15 Cl2 118.97(15)
C15 C16 H16 120.6
C17 C16 C15 118.81(18)
C17 C16 H16 120.6
C12 C17 H17 119.2
C16 C17 C12 121.67(18)
C16 C17 H17 119.2
C19 C18 C4 122.86(18)
C19 C18 C23 118.37(17)
C23 C18 C4 118.49(16)
C18 C19 H19 118.9
C20 C19 C18 122.26(18)
C20 C19 H19 118.9
C19 C20 H20 121.0
C19 C20 C21 118.08(17)
C21 C20 H20 121.0
C20 C21 Cl3 119.14(14)
C22 C21 Cl3 118.87(15)
C22 C21 C20 121.89(18)
C21 C22 H22 119.7
C21 C22 C23 120.57(18)
C23 C22 H22 119.7
C18 C23 C25 120.13(17)
C22 C23 C18 118.66(17)
C22 C23 C25 121.17(18)
C25 C24 C5 117.03(17)
C29 C24 C5 125.35(18)
C29 C24 C25 117.46(18)
C24 C25 C23 120.35(18)
C26 C25 C23 120.39(18)
C26 C25 C24 119.26(17)
C25 C26 H26 119.7
C27 C26 C25 120.55(19)
C27 C26 H26 119.7
C26 C27 Cl4 119.51(17)
C26 C27 C28 121.45(19)
C28 C27 Cl4 119.03(15)
C27 C28 H28 120.6
C29 C28 C27 118.84(18)
C29 C28 H28 120.6
C24 C29 H29 118.8
C28 C29 C24 122.41(19)
C28 C29 H29 118.8
N1 C30 H30A 109.0
N1 C30 H30B 109.0
N1 C30 C31 112.75(17)
H30A C30 H30B 107.8
C31 C30 H30A 109.0
C31 C30 H30B 109.0
C30 C31 H31A 109.5
C30 C31 H31B 109.5
C30 C31 H31C 109.5
H31A C31 H31B 109.5
H31A C31 H31C 109.5
H31B C31 H31C 109.5

loop_
_geom_bond_atom_site_label_1
_geom_bond_atom_site_label_2
_geom_bond_distance
Cl1 C9 1.737(2)
Cl2 C15 1.740(2)
Cl3 C21 1.7487(19)
Cl4 C27 1.745(2)
N1 C2 1.389(2)
N1 C5 1.390(2)
N1 C30 1.472(2)
C2 C3 1.406(2)
C2 C6 1.447(3)
C3 C4 1.430(3)
C3 C12 1.443(3)
C4 C5 1.397(3)
C4 C18 1.449(3)
C5 C24 1.440(3)
C6 C7 1.422(3)
C6 C11 1.423(3)
C7 H7 0.9300
C7 C8 1.372(3)
C8 H8 0.9300
C8 C9 1.385(3)
C9 C10 1.376(3)
C10 H10 0.9300
C10 C11 1.406(3)
C11 C13 1.468(2)
C12 C13 1.413(3)
C12 C17 1.415(3)
C13 C14 1.406(3)
C14 H14 0.9300
C14 C15 1.373(3)
C15 C16 1.395(3)
C16 H16 0.9300
C16 C17 1.376(3)
C17 H17 0.9300
C18 C19 1.413(3)
C18 C23 1.419(3)
C19 H19 0.9300
C19 C20 1.378(3)
C20 H20 0.9300
C20 C21 1.396(3)
C21 C22 1.370(3)
C22 H22 0.9300
C22 C23 1.412(3)
C23 C25 1.467(3)
C24 C25 1.428(3)
C24 C29 1.415(3)
C25 C26 1.403(3)
C26 H26 0.9300
C26 C27 1.377(3)
C27 C28 1.384(3)
C28 H28 0.9300
C28 C29 1.376(3)
C29 H29 0.9300
C30 H30A 0.9700
C30 H30B 0.9700
C30 C31 1.520(3)
C31 H31A 0.9600
C31 H31B 0.9600
C31 H31C 0.9600

loop_
_geom_torsion_atom_site_label_1
_geom_torsion_atom_site_label_2
_geom_torsion_atom_site_label_3
_geom_torsion_atom_site_label_4
_geom_torsion
Cl1 C9 C10 C11 -177.73(15)
Cl2 C15 C16 C17 -173.99(15)
Cl3 C21 C22 C23 -177.96(16)
Cl4 C27 C28 C29 178.73(16)
N1 C2 C3 C4 4.9(2)
N1 C2 C3 C12 -168.72(17)
N1 C2 C6 C7 1.2(3)
N1 C2 C6 C11 -176.94(19)
N1 C5 C24 C25 174.74(19)
N1 C5 C24 C29 -9.9(3)
C2 N1 C5 C4 -3.4(2)
C2 N1 C5 C24 173.55(19)
C2 N1 C30 C31 -88.3(2)
C2 C3 C4 C5 -6.9(2)
C2 C3 C4 C18 163.5(2)
C2 C3 C12 C13 -16.7(3)
C2 C3 C12 C17 156.20(19)
C2 C6 C7 C8 -173.9(2)
C2 C6 C11 C10 172.75(18)
C2 C6 C11 C13 -10.4(3)
C3 C2 C6 C7 177.7(2)
C3 C2 C6 C11 -0.4(3)
C3 C4 C5 N1 6.3(2)
C3 C4 C5 C24 -170.82(18)
C3 C4 C18 C19 -8.3(3)
C3 C4 C18 C23 177.9(2)
C3 C12 C13 C11 6.0(3)
C3 C12 C13 C14 -179.18(17)
C3 C12 C17 C16 -178.53(18)
C4 C3 C12 C13 171.7(2)
C4 C3 C12 C17 -15.5(3)
C4 C5 C24 C25 -8.7(3)
C4 C5 C24 C29 166.62(19)
C4 C18 C19 C20 -178.06(19)
C4 C18 C23 C22 178.42(18)
C4 C18 C23 C25 0.4(3)
C5 N1 C2 C3 -1.0(2)
C5 N1 C2 C6 175.9(2)
C5 N1 C30 C31 106.7(2)
C5 C4 C18 C19 161.17(19)
C5 C4 C18 C23 -12.6(3)
C5 C24 C25 C23 -3.9(3)
C5 C24 C25 C26 176.37(18)
C5 C24 C29 C28 -177.2(2)
C6 C2 C3 C4 -172.28(18)
C6 C2 C3 C12 14.1(3)
C6 C7 C8 C9 0.1(3)
C6 C11 C13 C12 7.6(3)
C6 C11 C13 C14 -167.08(18)
C7 C6 C11 C10 -5.5(3)
C7 C6 C11 C13 171.37(18)
C7 C8 C9 Cl1 176.31(18)
C7 C8 C9 C10 -3.2(3)
C8 C9 C10 C11 1.8(3)
C9 C10 C11 C6 2.7(3)
C9 C10 C11 C13 -174.21(18)
C10 C11 C13 C12 -175.48(18)
C10 C11 C13 C14 9.8(3)
C11 C6 C7 C8 4.2(3)
C11 C13 C14 C15 171.78(18)
C12 C3 C4 C5 165.5(2)
C12 C3 C4 C18 -24.1(4)
C12 C13 C14 C15 -3.0(3)
C13 C12 C17 C16 -5.6(3)
C13 C14 C15 Cl2 176.05(15)
C13 C14 C15 C16 -4.0(3)
C14 C15 C16 C17 6.0(3)
C15 C16 C17 C12 -1.1(3)
C17 C12 C13 C11 -167.20(17)
C17 C12 C13 C14 7.6(3)
C18 C4 C5 N1 -165.61(17)
C18 C4 C5 C24 17.2(3)
C18 C19 C20 C21 1.1(3)
C18 C23 C25 C24 7.9(3)
C18 C23 C25 C26 -172.41(19)
C19 C18 C23 C22 4.3(3)
C19 C18 C23 C25 -173.67(18)
C19 C20 C21 Cl3 178.16(15)
C19 C20 C21 C22 2.0(3)
C20 C21 C22 C23 -1.8(3)
C21 C22 C23 C18 -1.5(3)
C21 C22 C23 C25 176.50(19)
C22 C23 C25 C24 -170.07(19)
C22 C23 C25 C26 9.6(3)
C23 C18 C19 C20 -4.2(3)
C23 C25 C26 C27 -178.92(19)
C24 C25 C26 C27 0.8(3)
C25 C24 C29 C28 -1.9(3)
C25 C26 C27 Cl4 -179.88(16)
C25 C26 C27 C28 -1.2(3)
C26 C27 C28 C29 0.0(3)
C27 C28 C29 C24 1.5(3)
C29 C24 C25 C23 -179.61(18)
C29 C24 C25 C26 0.7(3)
C30 N1 C2 C3 -168.07(18)
C30 N1 C2 C6 8.8(3)
C30 N1 C5 C4 163.64(18)
C30 N1 C5 C24 -19.4(3)
